data_4508608
loop_
_publ_author_name
'Tom\'as-Mendivil, Eder'
'Toullec, Patrick Y.'
'Borge, Javier'
'Conejero, Salvador'
'Michelet, V\'eronique'
'Cadierno, Victorio'

_publ_section_title
;
 Water-Soluble Gold(I) and Gold(III) Complexes with
 SulfonatedN-Heterocyclic Carbene Ligands: Synthesis, Characterization,
 and Application in the Catalytic Cycloisomerization of \g-Alkynoic Acids
 into Enol-Lactones
;
_journal_issue 12
_journal_name_full 'ACS Catalysis'
_journal_page_first 3086
_journal_paper_doi 10.1021/cs4009144
_journal_volume 3
_journal_year 2013
_chemical_compound_source synthesis
_chemical_formula_moiety 'C13 H17 Au Cl3 N3 O3 S, 0.5(c3 H6 O)'
_chemical_formula_sum 'C14.5 H20 Au Cl3 N3 O3.5 S'
_chemical_formula_weight 627.71
_chemical_name_systematic
;
 ?
;
_space_group_IT_number 13
_symmetry_cell_setting monoclinic
_symmetry_space_group_name_Hall '-P 2yc'
_symmetry_space_group_name_H-M 'P 1 2/c 1'
_atom_sites_solution_hydrogens geom
_atom_sites_solution_primary direct
_atom_sites_solution_secondary difmap
_audit_creation_method
;
CrysAlisPro, Oxford Diffraction Ltd.,
Version 1.171.35.19 (release 27-10-2011 CrysAlis171 .NET)
(compiled Oct 27 2011,15:02:11)
;
_cell_angle_alpha 90.00
_cell_angle_beta 116.022(2)
_cell_angle_gamma 90.00
_cell_formula_units_Z 8
_cell_length_a 24.0394(5)
_cell_length_b 8.89250(10)
_cell_length_c 21.0847(4)
_cell_measurement_reflns_used 14616
_cell_measurement_temperature 123.00(10)
_cell_measurement_theta_max 74.8323
_cell_measurement_theta_min 3.7133
_cell_volume 4050.36(14)
_computing_cell_refinement
;
CrysAlisPro, Agilent Technologies,
Version 1.171.35.19 (release 27-10-2011 CrysAlis171 .NET)
(compiled Oct 27 2011,15:02:11)
;
_computing_data_collection
;
CrysAlisPro, Agilent Technologies,
Version 1.171.35.19 (release 27-10-2011 CrysAlis171 .NET)
(compiled Oct 27 2011,15:02:11)
;
_computing_data_reduction
;
CrysAlisPro, Agilent Technologies,
Version 1.171.35.19 (release 27-10-2011 CrysAlis171 .NET)
(compiled Oct 27 2011,15:02:11)
_computing_structure_solution     'SIR-92 (Altomare, 1994)'
_computing_structure_refinement   'SHELXL-97 (Sheldrick, 1997)'
_computing_molecular_graphics     'Ortep-3 for Windows (Farrugia, 2008)'
_computing_publication_material   'WinGX publication routines (Farrugia, 1999)'
;
_diffrn_ambient_temperature 123.00(10)
_diffrn_measured_fraction_theta_full 0.961
_diffrn_measured_fraction_theta_max 0.961
_diffrn_measurement_device_type 'Xcalibur, Onyx, Nova'
_diffrn_radiation_monochromator mirror
_diffrn_radiation_source 'Nova (Cu) X-ray Source'
_diffrn_radiation_type CuK\a
_diffrn_radiation_wavelength 1.54184
_diffrn_reflns_av_R_equivalents 0.0608
_diffrn_reflns_av_sigmaI/netI 0.0525
_diffrn_reflns_limit_h_max 28
_diffrn_reflns_limit_h_min -29
_diffrn_reflns_limit_k_max 11
_diffrn_reflns_limit_k_min -9
_diffrn_reflns_limit_l_max 25
_diffrn_reflns_limit_l_min -26
_diffrn_reflns_number 23808
_diffrn_reflns_theta_full 75.00
_diffrn_reflns_theta_max 75.00
_diffrn_reflns_theta_min 3.72
_exptl_absorpt_coefficient_mu 18.465
_exptl_absorpt_correction_T_max 1.00000
_exptl_absorpt_correction_T_min 0.61888
_exptl_absorpt_correction_type multi-scan
_exptl_absorpt_process_details
;
CrysAlisPro, Agilent Technologies,
Version 1.171.35.19 (release 27-10-2011 CrysAlis171 .NET)
(compiled Oct 27 2011,15:02:11)
Empirical absorption correction using spherical harmonics,
 implemented in SCALE3 ABSPACK scaling algorithm.
;
_exptl_crystal_colour yellow
_exptl_crystal_density_diffrn 2.059
_exptl_crystal_density_method 'not measured'
_exptl_crystal_description prism
_exptl_crystal_F_000 2416
_exptl_crystal_size_max 0.1959
_exptl_crystal_size_mid 0.1115
_exptl_crystal_size_min 0.0897
_refine_diff_density_max 7.043
_refine_diff_density_min -7.436
_refine_diff_density_rms 0.456
_refine_ls_extinction_method none
_refine_ls_goodness_of_fit_ref 1.075
_refine_ls_hydrogen_treatment mixed
_refine_ls_matrix_type full
_refine_ls_number_parameters 466
_refine_ls_number_reflns 8007
_refine_ls_number_restraints 392
_refine_ls_restrained_S_all 1.050
_refine_ls_R_factor_all 0.0610
_refine_ls_R_factor_gt 0.0581
_refine_ls_shift/su_max 0.002
_refine_ls_shift/su_mean 0.000
_refine_ls_structure_factor_coef Fsqd
_refine_ls_weighting_details 'calc w=1/[\s^2^(Fo^2^)+(0.1293P)^2^+0.0000P] where P=(Fo^2^+2Fc^2^)/3'
_refine_ls_weighting_scheme calc
_refine_ls_wR_factor_gt 0.1663
_refine_ls_wR_factor_ref 0.1712
_reflns_number_gt 7542
_reflns_number_total 8007
_reflns_threshold_expression >2sigma(I)
_cod_data_source_file cs4009144_si_001.cif
_cod_data_source_block 5c
_cod_original_cell_volume 4050.36(12)
_cod_original_sg_symbol_H-M 'P 2/c'
_cod_original_formula_sum 'C14.50 H20 Au Cl3 N3 O3.50 S'
_cod_database_code 4508608

loop_
_symmetry_equiv_pos_as_xyz
'x, y, z'
'-x, y, -z+1/2'
'-x, -y, -z'
'x, -y, z-1/2'

loop_
_atom_site_label
_atom_site_type_symbol
_atom_site_fract_x
_atom_site_fract_y
_atom_site_fract_z
_atom_site_U_iso_or_equiv
_atom_site_adp_type
_atom_site_occupancy
_atom_site_symmetry_multiplicity
_atom_site_calc_flag
_atom_site_refinement_flags
C1 C 0.9879(5) 0.2979(10) 0.0784(5) 0.0133(17) Uani 1 1 d U
C2 C 1.0601(5) 0.4703(11) 0.1206(5) 0.016(2) Uani 1 1 d U
H2 H 1.0982 0.5172 0.1445 0.020 Uiso 1 1 calc R
C3 C 1.0049(5) 0.5383(11) 0.0816(6) 0.0139(19) Uani 1 1 d U
H3 H 0.9983 0.6413 0.0746 0.017 Uiso 1 1 calc R
C4 C 0.8939(5) 0.4586(13) 0.0124(6) 0.019(2) Uani 1 1 d U
H4A H 0.8775 0.3908 -0.0277 0.023 Uiso 1 1 calc R
H4B H 0.8884 0.5607 -0.0055 0.023 Uiso 1 1 calc R
C5 C 0.8587(6) 0.4382(15) 0.0555(7) 0.029(3) Uani 1 1 d U
H5A H 0.8852 0.4634 0.1044 0.035 Uiso 1 1 calc R
H5B H 0.8464 0.3338 0.0536 0.035 Uiso 1 1 calc R
C6 C 0.8012(5) 0.5389(13) 0.0274(6) 0.020(2) Uani 1 1 d U
H6A H 0.7837 0.5432 -0.0237 0.023 Uiso 1 1 calc R
H6B H 0.8130 0.6402 0.0454 0.023 Uiso 1 1 calc R
C7 C 1.0943(5) 0.2009(11) 0.1555(6) 0.018(2) Uani 1 1 d U
H7A H 1.1258 0.1992 0.1385 0.021 Uiso 1 1 calc R
H7B H 1.0742 0.1033 0.1463 0.021 Uiso 1 1 calc R
C8 C 1.1243(5) 0.2319(12) 0.2347(6) 0.021(2) Uani 1 1 d U
H8A H 1.1475 0.3250 0.2438 0.025 Uiso 1 1 calc R
H8B H 1.0921 0.2452 0.2502 0.025 Uiso 1 1 calc R
C9 C 1.1673(6) 0.1068(11) 0.2774(6) 0.016(2) Uani 1 1 d U
C10 C 1.1641(6) -0.0394(13) 0.2564(7) 0.028(2) Uani 1 1 d U
H10 H 1.1359 -0.0678 0.2113 0.034 Uiso 1 1 calc R
C11 C 1.2031(7) -0.1449(15) 0.3026(7) 0.033(3) Uani 1 1 d U
H11 H 1.2012 -0.2444 0.2881 0.039 Uiso 1 1 calc R
C12 C 1.2448(6) -0.1043(12) 0.3701(8) 0.028(3) Uani 1 1 d U
H12 H 1.2701 -0.1751 0.4023 0.033 Uiso 1 1 calc R
C13 C 1.2473(6) 0.0463(13) 0.3879(7) 0.027(2) Uani 1 1 d U
H13 H 1.2762 0.0795 0.4318 0.032 Uiso 1 1 calc R
C14 C 1.4796(5) -0.3023(11) 0.4075(6) 0.0145(18) Uani 1 1 d U
C15 C 1.5500(5) -0.4810(12) 0.4371(6) 0.0170(19) Uani 1 1 d U
H15 H 1.5880 -0.5290 0.4517 0.020 Uiso 1 1 calc R
C16 C 1.4947(6) -0.5472(12) 0.4200(6) 0.019(2) Uani 1 1 d U
H16 H 1.4875 -0.6497 0.4212 0.023 Uiso 1 1 calc R
C17 C 1.3847(5) -0.4561(13) 0.3773(6) 0.019(2) Uani 1 1 d U
H17A H 1.3704 -0.3879 0.4029 0.022 Uiso 1 1 calc R
H17B H 1.3774 -0.5581 0.3882 0.022 Uiso 1 1 calc R
C18 C 1.3474(6) -0.4283(12) 0.2974(6) 0.021(2) Uani 1 1 d U
H18A H 1.3325 -0.3254 0.2896 0.025 Uiso 1 1 calc R
H18B H 1.3743 -0.4416 0.2744 0.025 Uiso 1 1 calc R
C19 C 1.2930(5) -0.5351(12) 0.2651(6) 0.018(2) Uani 1 1 d U
H19A H 1.2705 -0.5350 0.2936 0.021 Uiso 1 1 calc R
H19B H 1.3084 -0.6362 0.2656 0.021 Uiso 1 1 calc R
C20 C 1.5879(5) -0.2171(11) 0.4402(6) 0.0168(19) Uani 1 1 d U
H20A H 1.6223 -0.2323 0.4863 0.020 Uiso 1 1 calc R
H20B H 1.5721 -0.1160 0.4384 0.020 Uiso 1 1 calc R
C21 C 1.6099(5) -0.2371(12) 0.3821(6) 0.020(2) Uani 1 1 d U
H21A H 1.6282 -0.3360 0.3863 0.024 Uiso 1 1 calc R
H21B H 1.5746 -0.2307 0.3361 0.024 Uiso 1 1 calc R
C22 C 1.6566(6) -0.1193(12) 0.3873(6) 0.018(2) Uani 1 1 d U
C23 C 1.6510(6) 0.0342(12) 0.3989(7) 0.025(2) Uani 1 1 d U
H23 H 1.6174 0.0682 0.4056 0.030 Uiso 1 1 calc R
C24 C 1.6958(6) 0.1359(14) 0.4004(7) 0.029(3) Uani 1 1 d U
H24 H 1.6924 0.2378 0.4082 0.035 Uiso 1 1 calc R
C25 C 1.7453(6) 0.0826(13) 0.3901(8) 0.029(3) Uani 1 1 d U
H25 H 1.7754 0.1483 0.3903 0.035 Uiso 1 1 calc R
C26 C 1.7491(7) -0.0645(14) 0.3801(8) 0.033(3) Uani 1 1 d U
H26 H 1.7824 -0.1010 0.3732 0.040 Uiso 1 1 calc R
C27 C 1.5000 -0.573(2) 0.2500 0.034(4) Uani 1 2 d SU
C28 C 1.4422(8) -0.6636(16) 0.2164(9) 0.052(4) Uani 1 1 d U
H28A H 1.4073 -0.5977 0.1941 0.077 Uiso 1 1 calc R
H28B H 1.4373 -0.7224 0.2518 0.077 Uiso 1 1 calc R
H28C H 1.4449 -0.7293 0.1817 0.077 Uiso 1 1 calc R
C29 C 1.0000 0.589(2) 0.2500 0.036(4) Uani 1 2 d SU
C30 C 1.0597(7) 0.6742(16) 0.2720(9) 0.045(4) Uani 1 1 d U
H30A H 1.0932 0.6044 0.2830 0.068 Uiso 1 1 calc R
H30B H 1.0673 0.7340 0.3128 0.068 Uiso 1 1 calc R
H30C H 1.0569 0.7385 0.2341 0.068 Uiso 1 1 calc R
N1 N 0.9609(4) 0.4285(9) 0.0546(5) 0.0128(11) Uani 1 1 d U
N2 N 1.0483(4) 0.3179(9) 0.1180(4) 0.0116(15) Uani 1 1 d U
N3 N 1.2079(4) 0.1439(10) 0.3415(5) 0.0205(18) Uani 1 1 d U
H1 H 1.2092 0.2361 0.3544 0.025 Uiso 1 1 calc R
N4 N 1.4507(4) -0.4341(9) 0.4005(5) 0.0128(11) Uani 1 1 d U
N5 N 1.5390(4) -0.3271(10) 0.4287(5) 0.0166(17) Uani 1 1 d U
N6 N 1.7054(4) -0.1617(10) 0.3796(5) 0.0190(18) Uani 1 1 d U
H14 H 1.7101 -0.2559 0.3740 0.023 Uiso 1 1 calc R
O1 O 0.7769(4) 0.4534(9) 0.1303(4) 0.0219(16) Uani 1 1 d U
O2 O 0.6957(4) 0.5807(9) 0.0289(5) 0.0255(18) Uani 1 1 d U
O3 O 0.7252(4) 0.3249(9) 0.0187(4) 0.0283(18) Uani 1 1 d U
O4 O 1.2816(4) -0.4605(8) 0.1416(4) 0.0203(16) Uani 1 1 d U
O5 O 1.2098(4) -0.3505(9) 0.1798(5) 0.0270(17) Uani 1 1 d U
O6 O 1.2010(4) -0.6140(8) 0.1483(5) 0.0224(17) Uani 1 1 d U
O7 O 1.5000 -0.4404(17) 0.2500 0.067(6) Uani 1 2 d SU
O8 O 1.0000 0.4512(16) 0.2500 0.053(4) Uani 1 2 d SU
S1 S 0.74500(12) 0.4703(3) 0.05273(13) 0.0164(5) Uani 1 1 d U
S2 S 1.24174(12) -0.4861(3) 0.17729(12) 0.0157(5) Uani 1 1 d U
Cl1 Cl 0.96121(16) 0.0685(3) 0.16620(16) 0.0303(7) Uani 1 1 d U
Cl2 Cl 0.92656(13) 0.1334(3) -0.06235(14) 0.0229(5) Uani 1 1 d U
Cl3 Cl 0.89451(13) -0.1359(3) 0.02348(17) 0.0279(6) Uani 1 1 d U
Cl4 Cl 1.45572(16) -0.0631(3) 0.29623(17) 0.0295(6) Uani 1 1 d U
Cl5 Cl 1.42252(13) -0.1429(3) 0.48995(14) 0.0215(5) Uani 1 1 d U
Cl6 Cl 1.38695(13) 0.1294(3) 0.37364(17) 0.0256(6) Uani 1 1 d U
Au1 Au 0.94421(2) 0.09485(4) 0.05218(2) 0.01442(14) Uani 1 1 d U
Au2 Au 1.43767(2) -0.09863(4) 0.39207(2) 0.01405(14) Uani 1 1 d U

loop_
_atom_site_aniso_label
_atom_site_aniso_U_11
_atom_site_aniso_U_22
_atom_site_aniso_U_33
_atom_site_aniso_U_23
_atom_site_aniso_U_13
_atom_site_aniso_U_12
C1 0.008(4) 0.008(4) 0.019(4) -0.001(3) 0.001(4) -0.001(3)
C2 0.009(4) 0.012(4) 0.021(5) -0.003(4) -0.001(4) -0.001(3)
C3 0.010(4) 0.010(4) 0.021(5) -0.004(4) 0.006(4) -0.001(3)
C4 0.009(4) 0.024(6) 0.018(5) 0.000(4) -0.001(4) 0.000(4)
C5 0.019(5) 0.043(7) 0.032(6) 0.018(5) 0.016(5) 0.014(5)
C6 0.009(5) 0.023(6) 0.024(5) 0.002(4) 0.004(4) 0.000(4)
C7 0.013(5) 0.014(4) 0.023(5) 0.002(4) 0.005(4) 0.004(4)
C8 0.025(6) 0.015(5) 0.019(4) -0.004(4) 0.007(4) 0.007(4)
C9 0.017(5) 0.015(5) 0.021(4) 0.003(3) 0.012(4) 0.003(4)
C10 0.029(6) 0.020(5) 0.030(6) -0.003(4) 0.008(5) 0.007(5)
C11 0.037(8) 0.022(5) 0.038(6) 0.001(5) 0.016(6) 0.007(5)
C12 0.018(6) 0.017(5) 0.041(6) 0.006(4) 0.006(5) 0.003(4)
C13 0.019(6) 0.025(6) 0.030(5) 0.001(4) 0.005(5) 0.010(5)
C14 0.013(4) 0.011(4) 0.025(5) 0.002(4) 0.013(4) -0.002(3)
C15 0.014(4) 0.014(4) 0.025(5) 0.001(4) 0.012(4) 0.004(4)
C16 0.021(5) 0.013(4) 0.026(6) 0.008(4) 0.012(5) 0.004(4)
C17 0.008(4) 0.020(5) 0.022(5) 0.001(4) 0.002(4) -0.002(4)
C18 0.018(5) 0.021(5) 0.021(5) 0.010(4) 0.005(4) -0.005(4)
C19 0.013(5) 0.023(5) 0.020(4) 0.004(4) 0.009(4) 0.000(4)
C20 0.014(5) 0.015(4) 0.024(5) -0.001(4) 0.011(4) -0.001(4)
C21 0.021(5) 0.022(5) 0.017(5) -0.003(4) 0.007(4) -0.006(4)
C22 0.020(5) 0.014(4) 0.025(5) -0.004(4) 0.013(5) 0.001(4)
C23 0.032(6) 0.017(5) 0.039(7) -0.001(5) 0.028(6) -0.002(4)
C24 0.027(6) 0.018(5) 0.042(7) -0.010(5) 0.015(6) -0.008(5)
C25 0.014(6) 0.023(5) 0.043(8) 0.009(5) 0.006(5) -0.004(4)
C26 0.024(6) 0.028(5) 0.052(8) 0.000(6) 0.020(6) -0.002(5)
C27 0.030(10) 0.031(7) 0.032(10) 0.000 0.007(9) 0.000
C28 0.044(10) 0.037(8) 0.059(10) -0.006(8) 0.009(8) -0.010(7)
C29 0.053(12) 0.032(8) 0.036(11) 0.000 0.033(10) 0.000
C30 0.047(9) 0.035(7) 0.062(10) -0.002(7) 0.031(8) 0.004(6)
N1 0.007(2) 0.012(2) 0.019(3) -0.001(2) 0.005(2) -0.003(2)
N2 0.006(3) 0.009(3) 0.016(4) -0.004(3) 0.001(3) -0.003(3)
N3 0.023(5) 0.010(4) 0.025(4) 0.000(3) 0.008(4) 0.001(4)
N4 0.007(2) 0.012(2) 0.019(3) -0.001(2) 0.005(2) -0.003(2)
N5 0.011(4) 0.013(4) 0.028(5) 0.001(3) 0.011(4) 0.000(3)
N6 0.010(4) 0.018(4) 0.027(5) 0.000(4) 0.007(4) 0.002(3)
O1 0.017(4) 0.027(4) 0.020(3) 0.003(3) 0.007(3) -0.001(3)
O2 0.010(4) 0.032(4) 0.035(5) 0.003(3) 0.010(4) 0.006(3)
O3 0.022(4) 0.025(4) 0.030(4) -0.006(3) 0.003(4) -0.007(3)
O4 0.020(4) 0.023(4) 0.022(4) 0.002(3) 0.014(3) -0.002(3)
O5 0.020(4) 0.017(4) 0.039(5) 0.005(3) 0.009(4) 0.009(3)
O6 0.017(4) 0.020(4) 0.030(4) -0.006(3) 0.010(4) -0.008(3)
O7 0.060(12) 0.021(6) 0.073(12) 0.000 -0.012(9) 0.000
O8 0.061(11) 0.024(6) 0.086(12) 0.000 0.044(10) 0.000
S1 0.0119(12) 0.0177(13) 0.0205(12) 0.0013(10) 0.0079(10) -0.0006(9)
S2 0.0084(11) 0.0187(12) 0.0179(11) -0.0001(10) 0.0038(9) -0.0015(9)
Cl1 0.0389(19) 0.0268(13) 0.0268(15) 0.0023(12) 0.0160(14) -0.0096(13)
Cl2 0.0239(14) 0.0188(11) 0.0247(13) -0.0053(11) 0.0095(12) -0.0045(11)
Cl3 0.0209(14) 0.0117(11) 0.0443(17) -0.0047(12) 0.0081(13) -0.0085(10)
Cl4 0.0371(17) 0.0277(13) 0.0328(16) 0.0099(12) 0.0237(14) 0.0084(13)
Cl5 0.0266(15) 0.0165(11) 0.0287(13) -0.0009(10) 0.0187(12) 0.0039(11)
Cl6 0.0246(14) 0.0097(10) 0.0439(16) 0.0054(11) 0.0163(13) 0.0057(10)
Au1 0.0098(2) 0.0103(2) 0.0213(3) -0.00054(14) 0.0052(2) -0.00143(13)
Au2 0.0115(2) 0.0098(2) 0.0218(3) 0.00003(14) 0.0082(2) 0.00083(14)

loop_
_atom_type_symbol
_atom_type_description
_atom_type_scat_dispersion_real
_atom_type_scat_dispersion_imag
_atom_type_scat_source
C C 0.0181 0.0091 'International Tables Vol C Tables 4.2.6.8 and 6.1.1.4'
H H 0.0000 0.0000 'International Tables Vol C Tables 4.2.6.8 and 6.1.1.4'
N N 0.0311 0.0180 'International Tables Vol C Tables 4.2.6.8 and 6.1.1.4'
O O 0.0492 0.0322 'International Tables Vol C Tables 4.2.6.8 and 6.1.1.4'
S S 0.3331 0.5567 'International Tables Vol C Tables 4.2.6.8 and 6.1.1.4'
Cl Cl 0.3639 0.7018 'International Tables Vol C Tables 4.2.6.8 and 6.1.1.4'
Au Au -4.4197 7.2980 'International Tables Vol C Tables 4.2.6.8 and 6.1.1.4'

loop_
_geom_angle_atom_site_label_1
_geom_angle_atom_site_label_2
_geom_angle_atom_site_label_3
_geom_angle
_geom_angle_site_symmetry_3
N1 C1 N2 109.9(8) .
N1 C1 Au1 124.6(7) .
N2 C1 Au1 125.3(7) .
C3 C2 N2 106.6(8) .
C2 C3 N1 107.8(9) .
N1 C4 C5 111.6(9) .
C4 C5 C6 110.4(9) .
C5 C6 S1 111.2(8) .
N2 C7 C8 110.2(8) .
C9 C8 C7 112.9(9) .
N3 C9 C10 118.8(11) .
N3 C9 C8 115.5(9) .
C10 C9 C8 125.5(11) .
C9 C10 C11 119.7(13) .
C10 C11 C12 120.6(12) .
C11 C12 C13 117.2(12) .
N3 C13 C12 119.8(12) .
N5 C14 N4 109.0(9) .
N5 C14 Au2 126.4(7) .
N4 C14 Au2 124.6(7) .
C16 C15 N5 106.7(9) .
C15 C16 N4 107.2(9) .
N4 C17 C18 111.7(9) .
C19 C18 C17 111.3(9) .
C18 C19 S2 112.6(7) .
N5 C20 C21 108.7(8) .
C22 C21 C20 111.5(9) .
N6 C22 C23 117.5(10) .
N6 C22 C21 118.1(9) .
C23 C22 C21 124.4(10) .
C24 C23 C22 120.2(11) .
C25 C24 C23 118.8(11) .
C26 C25 C24 119.1(12) .
C25 C26 N6 121.2(13) .
O7 C27 C28 122.9(9) .
O7 C27 C28 122.9(9) 2_855
C28 C27 C28 114.3(18) 2_855
O8 C29 C30 120.2(8) .
O8 C29 C30 120.2(8) 2_755
C30 C29 C30 119.6(17) 2_755
C1 N1 C3 108.0(9) .
C1 N1 C4 127.6(9) .
C3 N1 C4 124.0(9) .
C1 N2 C2 107.7(8) .
C1 N2 C7 126.7(8) .
C2 N2 C7 125.5(8) .
C9 N3 C13 123.7(10) .
C14 N4 C16 108.2(9) .
C14 N4 C17 126.3(9) .
C16 N4 C17 125.5(9) .
C14 N5 C15 109.0(8) .
C14 N5 C20 128.1(9) .
C15 N5 C20 122.9(8) .
C22 N6 C26 123.3(10) .
O2 S1 O3 113.0(5) .
O2 S1 O1 113.6(5) .
O3 S1 O1 110.7(5) .
O2 S1 C6 106.2(5) .
O3 S1 C6 106.6(5) .
O1 S1 C6 106.0(5) .
O5 S2 O6 113.5(5) .
O5 S2 O4 111.4(5) .
O6 S2 O4 112.1(5) .
O5 S2 C19 107.8(5) .
O6 S2 C19 106.2(5) .
O4 S2 C19 105.2(5) .
C1 Au1 Cl1 88.4(3) .
C1 Au1 Cl2 89.4(3) .
Cl1 Au1 Cl2 177.28(10) .
C1 Au1 Cl3 179.4(3) .
Cl1 Au1 Cl3 91.03(11) .
Cl2 Au1 Cl3 91.23(10) .
C14 Au2 Cl4 89.5(3) .
C14 Au2 Cl5 88.1(3) .
Cl4 Au2 Cl5 177.50(10) .
C14 Au2 Cl6 178.2(3) .
Cl4 Au2 Cl6 91.20(11) .
Cl5 Au2 Cl6 91.23(10) .

loop_
_geom_bond_atom_site_label_1
_geom_bond_atom_site_label_2
_geom_bond_distance
_geom_bond_site_symmetry_2
C1 N1 1.318(12) .
C1 N2 1.333(13) .
C1 Au1 2.039(9) .
C2 C3 1.357(14) .
C2 N2 1.381(13) .
C3 N1 1.367(12) .
C4 N1 1.482(12) .
C4 C5 1.500(15) .
C5 C6 1.532(15) .
C6 S1 1.766(10) .
C7 N2 1.470(13) .
C7 C8 1.525(14) .
C8 C9 1.517(14) .
C9 N3 1.317(15) .
C9 C10 1.365(15) .
C10 C11 1.379(18) .
C11 C12 1.38(2) .
C12 C13 1.384(15) .
C13 N3 1.340(14) .
C14 N5 1.315(13) .
C14 N4 1.337(12) .
C14 Au2 2.028(10) .
C15 C16 1.349(15) .
C15 N5 1.390(15) .
C16 N4 1.385(13) .
C17 N4 1.454(13) .
C17 C18 1.542(15) .
C18 C19 1.515(15) .
C19 S2 1.770(11) .
C20 N5 1.466(13) .
C20 C21 1.543(14) .
C21 C22 1.503(15) .
C22 N6 1.309(14) .
C22 C23 1.403(14) .
C23 C24 1.396(16) .
C24 C25 1.383(18) .
C25 C26 1.335(15) .
C26 N6 1.357(15) .
C27 O7 1.18(2) .
C27 C28 1.490(18) .
C27 C28 1.490(18) 2_855
C29 O8 1.22(2) .
C29 C30 1.506(17) .
C29 C30 1.506(17) 2_755
O1 S1 1.478(8) .
O2 S1 1.448(8) .
O3 S1 1.454(8) .
O4 S2 1.473(7) .
O5 S2 1.442(8) .
O6 S2 1.450(8) .
Cl1 Au1 2.267(3) .
Cl2 Au1 2.287(3) .
Cl3 Au1 2.317(3) .
Cl4 Au2 2.267(3) .
Cl5 Au2 2.282(2) .
Cl6 Au2 2.310(2) .
